data_1563049
loop_
_publ_author_name
'Gulay, L.D.'
'Daszkiewicz, M.'
'Shemet, V.Ya.'

_publ_section_title
;
 Crystal structure of \\sim RCu3S3 and \\sim RCuTe2 (R=Gd--Lu) compounds
;
_journal_name_full 'Journal of Solid State Chemistry'
_journal_page_first 142
_journal_page_last 148
_journal_paper_doi 10.1016/j.jssc.2011.12.004
_journal_volume 186
_journal_year 2012
_chemical_formula_moiety 'Cu3 Er S3'
_chemical_formula_sum 'Cu3 Er S3'
_chemical_formula_weight 454.06
_space_group_IT_number 163
_space_group_name_Hall '-P 3 2c'
_space_group_name_H-M_alt 'P -3 1 c'
_symmetry_cell_setting hexagonal
_symmetry_space_group_name_Hall '-P 3 2c'
_symmetry_space_group_name_H-M 'P -3 1 c'
_atom_sites_solution_hydrogens .
_atom_sites_solution_primary direct
_atom_sites_solution_secondary difmap
_audit_creation_method SHELXL-97
_cell_angle_alpha 90.00
_cell_angle_beta 90.00
_cell_angle_gamma 120.00
_cell_formula_units_Z 4
_cell_length_a 6.7070(9)
_cell_length_b 6.7070(9)
_cell_length_c 12.675(3)
_cell_measurement_reflns_used 308
_cell_measurement_temperature 295(2)
_cell_measurement_theta_max 26.71
_cell_measurement_theta_min 3.21
_cell_volume 493.78(15)
_computing_cell_refinement 'CrysAlis RED'
_computing_data_collection 'CrysAlis CCD (Oxford Diffraction, 2009)'
_computing_data_reduction 'CrysAlis RED'
_computing_structure_refinement 'SHELXL-97 (Sheldrick, 1997)'
_computing_structure_solution 'SHELXS-97 (Sheldrick, 1997)'
_diffrn_ambient_temperature 295(2)
_diffrn_detector_area_resol_mean '1024x1024 with blocks 2x2, 33.133pixel/mm'
_diffrn_measured_fraction_theta_full 0.975
_diffrn_measured_fraction_theta_max 0.975
_diffrn_measurement_device_type 'KUMA KM-4 with area CCD detector'
_diffrn_measurement_method \w-scan
_diffrn_radiation_monochromator graphite
_diffrn_radiation_source 'fine-focus sealed tube'
_diffrn_radiation_type MoK\a
_diffrn_radiation_wavelength 0.71073
_diffrn_reflns_av_R_equivalents 0.0570
_diffrn_reflns_av_sigmaI/netI 0.0201
_diffrn_reflns_limit_h_max 8
_diffrn_reflns_limit_h_min -8
_diffrn_reflns_limit_k_max 8
_diffrn_reflns_limit_k_min -8
_diffrn_reflns_limit_l_max 16
_diffrn_reflns_limit_l_min -15
_diffrn_reflns_number 4464
_diffrn_reflns_theta_full 26.72
_diffrn_reflns_theta_max 26.72
_diffrn_reflns_theta_min 3.21
_diffrn_standards_interval_count .
_diffrn_standards_interval_time .
_diffrn_standards_number 0
_exptl_absorpt_coefficient_mu 30.650
_exptl_absorpt_correction_T_max 0.435
_exptl_absorpt_correction_T_min 0.132
_exptl_absorpt_correction_type numerical
_exptl_absorpt_process_details 'CrysAlis (Oxford Diffraction, 2009)'
_exptl_crystal_colour red
_exptl_crystal_density_diffrn 6.108
_exptl_crystal_density_method 'not measured'
_exptl_crystal_description prism
_exptl_crystal_F_000 812
_exptl_crystal_size_max 0.10
_exptl_crystal_size_mid 0.05
_exptl_crystal_size_min 0.03
_refine_diff_density_max 2.687
_refine_diff_density_min -2.951
_refine_diff_density_rms 0.309
_refine_ls_extinction_coef 0.0025(4)
_refine_ls_extinction_expression Fc^*^=kFc[1+0.001xFc^2^\l^3^/sin(2\q)]^-1/4^
_refine_ls_extinction_method SHELXL
_refine_ls_goodness_of_fit_ref 1.295
_refine_ls_hydrogen_treatment .
_refine_ls_matrix_type full
_refine_ls_number_parameters 26
_refine_ls_number_reflns 350
_refine_ls_number_restraints 0
_refine_ls_restrained_S_all 1.295
_refine_ls_R_factor_all 0.0435
_refine_ls_R_factor_gt 0.0351
_refine_ls_shift/su_max <0.001
_refine_ls_shift/su_mean <0.001
_refine_ls_structure_factor_coef Fsqd
_refine_ls_weighting_details 'calc w=1/[\s^2^(Fo^2^)+(0.0334P)^2^+8.2355P] where P=(Fo^2^+2Fc^2^)/3'
_refine_ls_weighting_scheme calc
_refine_ls_wR_factor_gt 0.0947
_refine_ls_wR_factor_ref 0.0989
_reflns_number_gt 308
_reflns_number_total 350
_reflns_threshold_expression >2sigma(I)
_cod_data_source_file JSSC-2012-186-142.CIF
_cod_data_source_block er
_cod_original_cell_volume 493.78(14)
_cod_database_code 1563049

loop_
_symmetry_equiv_pos_as_xyz
'x, y, z'
'-y, x-y, z'
'-x+y, -x, z'
'-y, -x, -z+1/2'
'-x+y, y, -z+1/2'
'x, x-y, -z+1/2'
'-x, -y, -z'
'y, -x+y, -z'
'x-y, x, -z'
'y, x, z-1/2'
'x-y, -y, z-1/2'
'-x, -x+y, z-1/2'

loop_
_atom_site_label
_atom_site_type_symbol
_atom_site_fract_x
_atom_site_fract_y
_atom_site_fract_z
_atom_site_U_iso_or_equiv
_atom_site_adp_type
_atom_site_occupancy
_atom_site_symmetry_multiplicity
_atom_site_calc_flag
_atom_site_refinement_flags
_atom_site_disorder_assembly
_atom_site_disorder_group
Er1 Er 0.3333 0.6667 0.2500 0.0084(4) Uani 1 6 d S . .
Er2 Er 0.3333 0.6667 0.7500 0.0078(9) Uani 0.22 6 d SP . .
Er3 Er 0.0000 0.0000 0.2500 0.0065(4) Uani 0.78 6 d SP . .
Cu Cu 0.3335(2) 0.3322(2) 0.56473(12) 0.0174(4) Uani 1 1 d . . .
S S 0.9964(4) 0.3311(4) 0.62702(19) 0.0091(5) Uani 1 1 d . . .

loop_
_atom_site_aniso_label
_atom_site_aniso_U_11
_atom_site_aniso_U_22
_atom_site_aniso_U_33
_atom_site_aniso_U_23
_atom_site_aniso_U_13
_atom_site_aniso_U_12
Er1 0.0080(5) 0.0080(5) 0.0092(6) 0.000 0.000 0.0040(2)
Er2 0.0070(13) 0.0070(13) 0.0093(19) 0.000 0.000 0.0035(6)
Er3 0.0064(5) 0.0064(5) 0.0068(7) 0.000 0.000 0.0032(3)
Cu 0.0162(7) 0.0172(7) 0.0184(7) 0.0013(5) -0.0008(5) 0.0081(6)
S 0.0088(11) 0.0091(11) 0.0099(11) 0.0005(8) 0.0011(7) 0.0049(9)

loop_
_atom_type_symbol
_atom_type_description
_atom_type_scat_dispersion_real
_atom_type_scat_dispersion_imag
_atom_type_scat_source
S S 0.1246 0.1234 'International Tables Vol C Tables 4.2.6.8 and 6.1.1.4'
Cu Cu 0.3201 1.2651 'International Tables Vol C Tables 4.2.6.8 and 6.1.1.4'
Er Er -0.2586 4.9576 'International Tables Vol C Tables 4.2.6.8 and 6.1.1.4'

loop_
_geom_angle_atom_site_label_1
_geom_angle_atom_site_label_2
_geom_angle_atom_site_label_3
_geom_angle
_geom_angle_site_symmetry_1
_geom_angle_site_symmetry_3
S Er1 S 179.44(9) 12_665 9_556
S Er1 S 90.26(7) 12_665 10
S Er1 S 90.14(10) 9_556 10
S Er1 S 90.14(10) 12_665 7_666
S Er1 S 90.26(7) 9_556 7_666
S Er1 S 89.35(9) 10 7_666
S Er1 S 89.35(9) 12_665 8_566
S Er1 S 90.26(7) 9_556 8_566
S Er1 S 179.44(9) 10 8_566
S Er1 S 90.26(7) 7_666 8_566
S Er1 S 90.26(7) 12_665 11_565
S Er1 S 89.35(9) 9_556 11_565
S Er1 S 90.26(7) 10 11_565
S Er1 S 179.44(9) 7_666 11_565
S Er1 S 90.14(9) 8_566 11_565
S Er1 Cu 46.05(5) 12_665 11_565
S Er1 Cu 134.42(5) 9_556 11_565
S Er1 Cu 45.34(5) 10 11_565
S Er1 Cu 81.56(6) 7_666 11_565
S Er1 Cu 134.19(5) 8_566 11_565
S Er1 Cu 98.44(6) 11_565 11_565
S Er1 Cu 134.42(5) 12_665 8_566
S Er1 Cu 46.05(5) 9_556 8_566
S Er1 Cu 81.56(6) 10 8_566
S Er1 Cu 45.34(5) 7_666 8_566
S Er1 Cu 98.44(6) 8_566 8_566
S Er1 Cu 134.19(5) 11_565 8_566
Cu Er1 Cu 106.62(5) 11_565 8_566
S Er1 Cu 134.19(5) 12_665 7_666
S Er1 Cu 45.34(5) 9_556 7_666
S Er1 Cu 134.42(5) 10 7_666
S Er1 Cu 98.44(6) 7_666 7_666
S Er1 Cu 46.05(5) 8_566 7_666
S Er1 Cu 81.56(6) 11_565 7_666
Cu Er1 Cu 179.76(4) 11_565 7_666
Cu Er1 Cu 73.23(4) 8_566 7_666
S Er1 Cu 81.56(6) 12_665 9_556
S Er1 Cu 98.44(6) 9_556 9_556
S Er1 Cu 134.19(5) 10 9_556
S Er1 Cu 46.05(5) 7_666 9_556
S Er1 Cu 45.34(5) 8_566 9_556
S Er1 Cu 134.42(5) 11_565 9_556
Cu Er1 Cu 106.93(5) 11_565 9_556
Cu Er1 Cu 73.23(4) 8_566 9_556
Cu Er1 Cu 73.23(4) 7_666 9_556
S Er1 Cu 45.34(5) 12_665 10
S Er1 Cu 134.19(5) 9_556 10
S Er1 Cu 98.44(6) 10 10
S Er1 Cu 134.42(5) 7_666 10
S Er1 Cu 81.56(6) 8_566 10
S Er1 Cu 46.05(5) 11_565 10
Cu Er1 Cu 73.23(4) 11_565 10
Cu Er1 Cu 179.76(4) 8_566 10
Cu Er1 Cu 106.93(5) 7_666 10
Cu Er1 Cu 106.62(5) 9_556 10
S Er1 Cu 98.44(6) 12_665 12_665
S Er1 Cu 81.56(6) 9_556 12_665
S Er1 Cu 46.05(5) 10 12_665
S Er1 Cu 134.19(5) 7_666 12_665
S Er1 Cu 134.42(5) 8_566 12_665
S Er1 Cu 45.34(5) 11_565 12_665
Cu Er1 Cu 73.23(4) 11_565 12_665
Cu Er1 Cu 106.93(5) 8_566 12_665
Cu Er1 Cu 106.62(5) 7_666 12_665
Cu Er1 Cu 179.76(4) 9_556 12_665
Cu Er1 Cu 73.23(4) 10 12_665
S Er2 S 179.69(9) 4_676 1_455
S Er2 S 88.91(9) 4_676 3_675
S Er2 S 90.86(7) 1_455 3_675
S Er2 S 90.86(7) 4_676 6_456
S Er2 S 88.91(9) 1_455 6_456
S Er2 S 89.36(9) 3_675 6_456
S Er2 S 89.36(9) 4_676 2_655
S Er2 S 90.86(7) 1_455 2_655
S Er2 S 90.86(7) 3_675 2_655
S Er2 S 179.69(9) 6_456 2_655
S Er2 S 90.86(7) 4_676 5_656
S Er2 S 89.36(9) 1_455 5_656
S Er2 S 179.69(9) 3_675 5_656
S Er2 S 90.86(7) 6_456 5_656
S Er2 S 88.91(9) 2_655 5_656
S Er2 Cu 133.94(5) 4_676 3_565
S Er2 Cu 45.81(5) 1_455 3_565
S Er2 Cu 46.10(5) 3_675 3_565
S Er2 Cu 80.95(5) 6_456 3_565
S Er2 Cu 99.05(5) 2_655 3_565
S Er2 Cu 134.15(5) 5_656 3_565
S Er2 Cu 45.81(5) 4_676 6_566
S Er2 Cu 133.94(5) 1_455 6_566
S Er2 Cu 80.95(5) 3_675 6_566
S Er2 Cu 46.10(5) 6_456 6_566
S Er2 Cu 134.15(5) 2_655 6_566
S Er2 Cu 99.05(5) 5_656 6_566
Cu Er2 Cu 106.52(5) 3_565 6_566
S Er2 Cu 134.15(5) 4_676 .
S Er2 Cu 46.10(5) 1_455 .
S Er2 Cu 99.05(5) 3_675 .
S Er2 Cu 133.94(5) 6_456 .
S Er2 Cu 45.81(5) 2_655 .
S Er2 Cu 80.95(5) 5_656 .
Cu Er2 Cu 73.50(4) 3_565 .
Cu Er2 Cu 179.96(5) 6_566 .
S Er2 Cu 99.05(5) 4_676 5_556
S Er2 Cu 80.95(5) 1_455 5_556
S Er2 Cu 134.15(5) 3_675 5_556
S Er2 Cu 45.81(5) 6_456 5_556
S Er2 Cu 133.94(5) 2_655 5_556
S Er2 Cu 46.10(5) 5_656 5_556
Cu Er2 Cu 106.47(5) 3_565 5_556
Cu Er2 Cu 73.50(4) 6_566 5_556
Cu Er2 Cu 106.52(5) . 5_556
S Er2 Cu 80.95(5) 4_676 2_665
S Er2 Cu 99.05(5) 1_455 2_665
S Er2 Cu 45.81(5) 3_675 2_665
S Er2 Cu 134.15(5) 6_456 2_665
S Er2 Cu 46.10(5) 2_655 2_665
S Er2 Cu 133.94(5) 5_656 2_665
Cu Er2 Cu 73.50(4) 3_565 2_665
Cu Er2 Cu 106.47(5) 6_566 2_665
Cu Er2 Cu 73.50(4) . 2_665
Cu Er2 Cu 179.96(4) 5_556 2_665
S Er2 Cu 46.10(5) 4_676 4_666
S Er2 Cu 134.15(5) 1_455 4_666
S Er2 Cu 133.94(5) 3_675 4_666
S Er2 Cu 99.05(5) 6_456 4_666
S Er2 Cu 80.95(5) 2_655 4_666
S Er2 Cu 45.81(5) 5_656 4_666
Cu Er2 Cu 179.96(4) 3_565 4_666
Cu Er2 Cu 73.50(4) 6_566 4_666
Cu Er2 Cu 106.47(5) . 4_666
Cu Er2 Cu 73.50(4) 5_556 4_666
Cu Er2 Cu 106.52(5) 2_665 4_666
S Er3 S 179.13(9) 11_455 8_566
S Er3 S 88.91(9) 11_455 9_446
S Er3 S 90.48(7) 8_566 9_446
S Er3 S 90.48(7) 11_455 12_665
S Er3 S 88.91(9) 8_566 12_665
S Er3 S 90.14(9) 9_446 12_665
S Er3 S 90.48(7) 11_455 10_545
S Er3 S 90.14(9) 8_566 10_545
S Er3 S 179.13(9) 9_446 10_545
S Er3 S 90.48(7) 12_665 10_545
S Er3 S 90.14(9) 11_455 7_656
S Er3 S 90.48(7) 8_566 7_656
S Er3 S 90.48(7) 9_446 7_656
S Er3 S 179.13(9) 12_665 7_656
S Er3 S 88.91(9) 10_545 7_656
S Er3 Cu 46.29(5) 11_455 11
S Er3 Cu 134.44(5) 8_566 11
S Er3 Cu 134.00(5) 9_446 11
S Er3 Cu 98.62(5) 12_665 11
S Er3 Cu 45.28(5) 10_545 11
S Er3 Cu 81.37(5) 7_656 11
S Er3 Cu 134.44(5) 11_455 8_556
S Er3 Cu 46.29(5) 8_566 8_556
S Er3 Cu 98.62(5) 9_446 8_556
S Er3 Cu 134.00(5) 12_665 8_556
S Er3 Cu 81.37(5) 10_545 8_556
S Er3 Cu 45.28(5) 7_656 8_556
Cu Er3 Cu 106.56(5) 11 8_556
S Er3 Cu 134.00(5) 11_455 9_556
S Er3 Cu 45.28(5) 8_566 9_556
S Er3 Cu 46.29(5) 9_446 9_556
S Er3 Cu 81.37(5) 12_665 9_556
S Er3 Cu 134.44(5) 10_545 9_556
S Er3 Cu 98.62(5) 7_656 9_556
Cu Er3 Cu 179.72(4) 11 9_556
Cu Er3 Cu 73.27(4) 8_556 9_556
S Er3 Cu 45.28(5) 11_455 12
S Er3 Cu 134.00(5) 8_566 12
S Er3 Cu 81.37(5) 9_446 12
S Er3 Cu 46.29(5) 12_665 12
S Er3 Cu 98.62(5) 10_545 12
S Er3 Cu 134.44(5) 7_656 12
Cu Er3 Cu 73.27(4) 11 12
Cu Er3 Cu 179.72(4) 8_556 12
Cu Er3 Cu 106.91(5) 9_556 12
S Er3 Cu 81.37(5) 11_455 7_556
S Er3 Cu 98.62(5) 8_566 7_556
S Er3 Cu 45.28(5) 9_446 7_556
S Er3 Cu 134.44(5) 12_665 7_556
S Er3 Cu 134.00(5) 10_545 7_556
S Er3 Cu 46.29(5) 7_656 7_556
Cu Er3 Cu 106.91(5) 11 7_556
Cu Er3 Cu 73.27(4) 8_556 7_556
Cu Er3 Cu 73.27(4) 9_556 7_556
Cu Er3 Cu 106.56(5) 12 7_556
S Er3 Cu 98.62(5) 11_455 10
S Er3 Cu 81.37(5) 8_566 10
S Er3 Cu 134.44(5) 9_446 10
S Er3 Cu 45.28(5) 12_665 10
S Er3 Cu 46.29(5) 10_545 10
S Er3 Cu 134.00(5) 7_656 10
Cu Er3 Cu 73.27(4) 11 10
Cu Er3 Cu 106.91(5) 8_556 10
Cu Er3 Cu 106.56(5) 9_556 10
Cu Er3 Cu 73.27(4) 12 10
Cu Er3 Cu 179.72(4) 7_556 10
S Cu S 109.01(12) 3_665 2_655
S Cu S 109.46(12) 3_665 1_455
S Cu S 110.00(12) 2_655 1_455
S Cu S 110.27(10) 3_665 8_566
S Cu S 109.40(9) 2_655 8_566
S Cu S 108.69(10) 1_455 8_566
S Cu Cu 56.00(6) 3_665 8_556
S Cu Cu 125.12(8) 2_655 8_556
S Cu Cu 124.86(6) 1_455 8_556
S Cu Cu 54.27(8) 8_566 8_556
S Cu Cu 125.66(7) 3_665 9_556
S Cu Cu 125.31(8) 2_655 9_556
S Cu Cu 55.60(6) 1_455 9_556
S Cu Cu 53.10(8) 8_566 9_556
Cu Cu Cu 88.50(8) 8_556 9_556
S Cu Cu 125.57(9) 3_665 7_666
S Cu Cu 55.60(7) 2_655 7_666
S Cu Cu 124.96(9) 1_455 7_666
S Cu Cu 53.80(7) 8_566 7_666
Cu Cu Cu 88.93(9) 8_556 7_666
Cu Cu Cu 88.24(9) 9_556 7_666
S Cu Er1 55.37(6) 3_665 7_666
S Cu Er1 55.22(6) 2_655 7_666
S Cu Er1 114.25(8) 1_455 7_666
S Cu Er1 137.06(7) 8_566 7_666
Cu Cu Er1 98.93(5) 8_556 7_666
Cu Cu Er1 169.84(8) 9_556 7_666
Cu Cu Er1 98.76(6) 7_666 7_666
S Cu Er3 55.61(6) 3_665 7_556
S Cu Er3 114.15(8) 2_655 7_556
S Cu Er3 55.38(6) 1_455 7_556
S Cu Er3 136.44(7) 8_566 7_556
Cu Cu Er3 98.72(4) 8_556 7_556
Cu Cu Er3 98.72(4) 9_556 7_556
Cu Cu Er3 169.74(8) 7_666 7_556
Er1 Cu Er3 73.41(3) 7_666 7_556
S Cu Er2 114.02(8) 3_665 .
S Cu Er2 55.77(6) 2_655 .
S Cu Er2 55.70(6) 1_455 .
S Cu Er2 135.71(7) 8_566 .
Cu Cu Er2 170.02(7) 8_556 .
Cu Cu Er2 98.50(5) 9_556 .
Cu Cu Er2 98.33(6) 7_666 .
Er1 Cu Er2 73.30(3) 7_666 .
Er3 Cu Er2 73.28(3) 7_556 .
Cu S Cu 109.80(11) 2_655 3_665
Cu S Cu 109.46(11) 2_655 1_655
Cu S Cu 109.21(11) 3_665 1_655
Cu S Cu 70.91(8) 2_655 9_656
Cu S Cu 70.60(9) 3_665 9_656
Cu S Cu 70.13(8) 1_655 9_656
Cu S Er1 79.29(7) 2_655 7_666
Cu S Er1 78.74(7) 3_665 7_666
Cu S Er1 164.19(12) 1_655 7_666
Cu S Er1 125.66(9) 9_656 7_666
Cu S Er3 79.11(7) 2_655 7_656
Cu S Er3 164.45(12) 3_665 7_656
Cu S Er3 78.33(7) 1_655 7_656
Cu S Er3 124.92(9) 9_656 7_656
Er1 S Er3 90.87(7) 7_666 7_656
Cu S Er2 165.03(12) 2_655 1_655
Cu S Er2 78.42(7) 3_665 1_655
Cu S Er2 78.19(7) 1_655 1_655
Cu S Er2 124.06(9) 9_656 1_655
Er1 S Er2 90.47(7) 7_666 1_655
Er3 S Er2 90.25(7) 7_656 1_655

loop_
_geom_bond_atom_site_label_1
_geom_bond_atom_site_label_2
_geom_bond_distance
_geom_bond_site_symmetry_2
Er1 S 2.712(2) 12_665
Er1 S 2.712(2) 9_556
Er1 S 2.712(2) 10
Er1 S 2.712(2) 7_666
Er1 S 2.712(2) 8_566
Er1 S 2.712(2) 11_565
Er1 Cu 3.2387(14) 11_565
Er1 Cu 3.2387(14) 8_566
Er1 Cu 3.2387(14) 7_666
Er1 Cu 3.2387(14) 9_556
Er1 Cu 3.2387(14) 10
Er1 Cu 3.2387(14) 12_665
Er2 S 2.742(2) 4_676
Er2 S 2.742(2) 1_455
Er2 S 2.742(2) 3_675
Er2 S 2.742(2) 6_456
Er2 S 2.742(2) 2_655
Er2 S 2.742(2) 5_656
Er2 Cu 3.2483(15) 3_565
Er2 Cu 3.2483(15) 6_566
Er2 Cu 3.2483(15) .
Er2 Cu 3.2483(15) 5_556
Er2 Cu 3.2483(15) 2_665
Er2 Cu 3.2483(15) 4_666
Er3 S 2.723(2) 11_455
Er3 S 2.723(2) 8_566
Er3 S 2.723(2) 9_446
Er3 S 2.723(2) 12_665
Er3 S 2.723(2) 10_545
Er3 S 2.723(2) 7_656
Er3 Cu 3.2401(14) 11
Er3 Cu 3.2401(14) 8_556
Er3 Cu 3.2401(14) 9_556
Er3 Cu 3.2401(14) 12
Er3 Cu 3.2401(14) 7_556
Er3 Cu 3.2401(14) 10
Cu S 2.344(2) 3_665
Cu S 2.377(2) 2_655
Cu S 2.391(2) 1_455
Cu S 2.431(3) 8_566
Cu Cu 2.771(2) 8_556
Cu Cu 2.771(2) 9_556
Cu Cu 2.779(3) 7_666
Cu Er1 3.2387(14) 7_666
Cu Er3 3.2401(14) 7_556
S Cu 2.344(2) 2_655
S Cu 2.377(2) 3_665
S Cu 2.391(2) 1_655
S Cu 2.431(3) 9_656
S Er1 2.712(2) 7_666
S Er3 2.723(2) 7_656
S Er2 2.742(2) 1_655
